data_7119433
loop_
_publ_author_name
'Kokan, Zoran'
'Peri\'c, Berislav'
'Vazdar, Mario'
'Marini\'c, \<Zeljko'
'Viki\'c-Topi\'c, Dra\<zen'
'Me\<strovi\'c, Ernest'
'Kirin, Sre\'cko I'

_publ_section_title
;
 Metal-induced supramolecular chirality inversion of small self-assembled
 molecules in solution.
;
_journal_issue 12
_journal_name_full 'Chemical communications (Cambridge, England)'
_journal_page_first 1945
_journal_page_last 1948
_journal_paper_doi 10.1039/c6cc09203a
_journal_volume 53
_journal_year 2017
_chemical_absolute_configuration syn
_chemical_compound_source 'see text'
_chemical_formula_moiety 'C19 H19 N3 O6'
_chemical_formula_sum 'C19 H19 N3 O6'
_chemical_formula_weight 385.37
_chemical_name_systematic
;
 ?
;
_space_group_IT_number 19
_symmetry_cell_setting orthorhombic
_symmetry_Int_Tables_number 19
_symmetry_space_group_name_Hall 'P 2ac 2ab'
_symmetry_space_group_name_H-M 'P 21 21 21'
_atom_sites_solution_hydrogens geom
_atom_sites_solution_primary direct
_atom_sites_solution_secondary difmap
_audit_update_record
;
2016-10-24 deposited with the CCDC.
2017-01-11 downloaded from the CCDC.
;
_cell_angle_alpha 90
_cell_angle_beta 90
_cell_angle_gamma 90
_cell_formula_units_Z 16
_cell_length_a 14.2548(8)
_cell_length_b 24.6361(14)
_cell_length_c 25.1330(16)
_cell_measurement_reflns_used 6562
_cell_measurement_temperature 293(3)
_cell_measurement_theta_max 44.9710
_cell_measurement_theta_min 3.9560
_cell_volume 8826.3(9)
_computing_cell_refinement
;
CrysAlisPro, Agilent Technologies,
Version 1.171.36.32 (release 02-08-2013 CrysAlis171 .NET)
(compiled Aug  2 2013,16:46:58)
;
_computing_data_collection
;
CrysAlisPro, Agilent Technologies,
Version 1.171.36.32 (release 02-08-2013 CrysAlis171 .NET)
(compiled Aug  2 2013,16:46:58)
;
_computing_data_reduction
;
CrysAlisPro, Agilent Technologies,
Version 1.171.36.32 (release 02-08-2013 CrysAlis171 .NET)
(compiled Aug  2 2013,16:46:58)
;
_computing_molecular_graphics 'ORTEP-3 (Faruggia, 1997)'
_computing_publication_material 'PLATON (Spek, 2003)'
_computing_structure_refinement 'SHELXL-97 (Sheldrick, 1997)'
_computing_structure_solution 'SIR2011 (Burla et al, 2011)'
_diffrn_ambient_temperature 293(3)
_diffrn_detector_area_resol_mean 16.1285
_diffrn_measured_fraction_theta_full 0.969
_diffrn_measured_fraction_theta_max 0.969
_diffrn_measurement_device_type 'Xcalibur, Sapphire3, Gemini'
_diffrn_measurement_method '\w scans'
_diffrn_radiation_monochromator graphite
_diffrn_radiation_probe x-ray
_diffrn_radiation_source 'Enhance (Cu) X-ray Source'
_diffrn_radiation_type CuK\a
_diffrn_radiation_wavelength 1.54184
_diffrn_reflns_av_R_equivalents 0.1174
_diffrn_reflns_av_sigmaI/netI 0.0763
_diffrn_reflns_limit_h_max 15
_diffrn_reflns_limit_h_min -17
_diffrn_reflns_limit_k_max 30
_diffrn_reflns_limit_k_min -30
_diffrn_reflns_limit_l_max 31
_diffrn_reflns_limit_l_min -31
_diffrn_reflns_number 83588
_diffrn_reflns_reduction_process
;
 ?
;
_diffrn_reflns_theta_full 80.95
_diffrn_reflns_theta_max 75.11
_diffrn_reflns_theta_min 3.52
_exptl_absorpt_coefficient_mu 0.737
_exptl_absorpt_correction_T_max 1.00000
_exptl_absorpt_correction_T_min 0.63641
_exptl_absorpt_correction_type multi-scan
_exptl_absorpt_process_details
;
CrysAlisPro, Agilent Technologies,
Version 1.171.36.32 (release 02-08-2013 CrysAlis171 .NET)
(compiled Aug  2 2013,16:46:58)
Empirical absorption correction using spherical harmonics,
 implemented in SCALE3 ABSPACK scaling algorithm.
;
_exptl_crystal_colour colourless
_exptl_crystal_density_diffrn 1.160
_exptl_crystal_density_method 'Not Measured'
_exptl_crystal_description needle
_exptl_crystal_F_000 3232
_exptl_crystal_size_max 0.3
_exptl_crystal_size_mid 0.2
_exptl_crystal_size_min 0.05
_refine_diff_density_max 0.215
_refine_diff_density_min -0.262
_refine_diff_density_rms 0.067
_refine_ls_abs_structure_details 'Flack H D (1983), Acta Cryst. A39, 876-881'
_refine_ls_abs_structure_Flack 0.3(3)
_refine_ls_extinction_method none
_refine_ls_goodness_of_fit_ref 0.899
_refine_ls_hydrogen_treatment constr
_refine_ls_matrix_type full
_refine_ls_number_parameters 1009
_refine_ls_number_reflns 17527
_refine_ls_number_restraints 408
_refine_ls_restrained_S_all 0.897
_refine_ls_R_factor_all 0.1489
_refine_ls_R_factor_gt 0.0884
_refine_ls_shift/su_max 0.002
_refine_ls_shift/su_mean 0.000
_refine_ls_structure_factor_coef Fsqd
_refine_ls_weighting_details 'calc w=1/[\s^2^(Fo^2^)+(0.1153P)^2^+0.0000P] where P=(Fo^2^+2Fc^2^)/3'
_refine_ls_weighting_scheme calc
_refine_ls_wR_factor_gt 0.2173
_refine_ls_wR_factor_ref 0.2767
_reflns_number_gt 6870
_reflns_number_total 17527
_reflns_threshold_expression >2sigma(I)
_cod_data_source_file c6cc09203a2.cif
_cod_data_source_block I
_cod_depositor_comments 'Adding full bibliography for 7119433.cif.'
_cod_database_code 7119433

loop_
_symmetry_equiv_pos_site_id
_symmetry_equiv_pos_as_xyz
1 x,y,z
2 1/2-x,-y,1/2+z
3 1/2+x,1/2-y,-z
4 -x,1/2+y,1/2-z

loop_
_atom_site_label
_atom_site_type_symbol
_atom_site_fract_x
_atom_site_fract_y
_atom_site_fract_z
_atom_site_U_iso_or_equiv
_atom_site_adp_type
_atom_site_occupancy
_atom_site_symmetry_multiplicity
_atom_site_calc_flag
_atom_site_refinement_flags
N11 N 0.1008(3) -0.0433(2) 0.52621(19) 0.0902(13) Uani 1 1 d D
C11 C 0.1554(4) -0.0637(3) 0.5643(2) 0.1023(18) Uani 1 1 d D
H11 H 0.1284 -0.0716 0.5971 0.123 Uiso 1 1 calc R
C21 C 0.2505(4) -0.0740(3) 0.5576(3) 0.1054(19) Uani 1 1 d D
H21 H 0.2867 -0.0862 0.5859 0.126 Uiso 1 1 calc R
C31 C 0.2900(5) -0.0659(3) 0.5090(3) 0.118(2) Uani 1 1 d D
H31 H 0.3527 -0.0743 0.5029 0.142 Uiso 1 1 calc R
C41 C 0.2353(4) -0.0449(3) 0.4691(3) 0.110(2) Uani 1 1 d D
H41 H 0.2616 -0.0364 0.4362 0.132 Uiso 1 1 calc R
C51 C 0.1414(4) -0.0366(3) 0.4780(2) 0.0897(16) Uani 1 1 d D
N21 N 0.0781(3) -0.0176(2) 0.44130(17) 0.0893(13) Uani 1 1 d D
H21N H 0.0199 -0.0219 0.4493 0.107 Uiso 1 1 calc R
C61 C 0.0956(4) 0.0071(3) 0.3939(3) 0.1002(18) Uani 1 1 d D
O11 O 0.1733(3) 0.01173(18) 0.37303(15) 0.0952(12) Uani 1 1 d D
C71 C 0.0061(4) 0.0292(2) 0.3666(2) 0.0858(14) Uani 1 1 d D
H71 H -0.0467 0.0061 0.3770 0.103 Uiso 1 1 calc R
C711 C -0.0125(5) 0.0868(3) 0.3882(3) 0.118(2) Uani 1 1 d D
H71A H -0.0675 0.1015 0.3714 0.177 Uiso 1 1 calc R
H71B H 0.0404 0.1096 0.3806 0.177 Uiso 1 1 calc R
H71C H -0.0222 0.0851 0.4260 0.177 Uiso 1 1 calc R
N31 N 0.0111(3) 0.02963(18) 0.31064(17) 0.0821(11) Uani 1 1 d D
H31N H 0.0209 0.0596 0.2940 0.099 Uiso 1 1 calc R
C81 C 0.0005(4) -0.0164(2) 0.2835(2) 0.0887(15) Uani 1 1 d D
O21 O -0.0113(4) -0.05868(18) 0.3073(2) 0.1290(17) Uani 1 1 d D
C91 C -0.0006(4) -0.0128(2) 0.2248(2) 0.0888(15) Uani 1 1 d D
C101 C -0.0034(4) -0.0619(3) 0.1967(3) 0.118(2) Uani 1 1 d D
H101 H -0.0008 -0.0940 0.2162 0.141 Uiso 1 1 calc R
C111 C -0.0096(5) -0.0656(4) 0.1430(3) 0.125(3) Uani 1 1 d D
C121 C -0.0090(5) -0.0164(4) 0.1139(3) 0.127(3) Uani 1 1 d D
H121 H -0.0097 -0.0174 0.0770 0.153 Uiso 1 1 calc R
C131 C -0.0073(4) 0.0321(3) 0.1392(3) 0.105(2) Uani 1 1 d D
C141 C -0.0025(4) 0.0339(3) 0.1960(2) 0.0913(16) Uani 1 1 d D
H141 H -0.0006 0.0672 0.2133 0.110 Uiso 1 1 calc R
C151 C -0.0124(8) -0.1183(4) 0.1128(4) 0.175(6) Uani 1 1 d D
O31 O -0.0295(6) -0.1212(4) 0.0665(3) 0.235(5) Uani 1 1 d D
O41 O 0.0107(7) -0.1588(3) 0.1445(4) 0.212(4) Uani 1 1 d D
C161 C 0.0068(13) -0.2141(5) 0.1185(7) 0.372(13) Uani 1 1 d D
H16A H 0.0157 -0.2417 0.1449 0.558 Uiso 1 1 calc R
H16B H 0.0554 -0.2167 0.0921 0.558 Uiso 1 1 calc R
H16C H -0.0532 -0.2189 0.1018 0.558 Uiso 1 1 calc R
C181 C -0.0059(5) 0.0826(4) 0.1074(3) 0.117(2) Uani 1 1 d D
O51 O -0.0110(5) 0.0844(3) 0.0596(2) 0.171(3) Uani 1 1 d D
O61 O 0.0030(5) 0.1262(3) 0.1354(2) 0.161(2) Uani 1 1 d D
C191 C 0.0082(9) 0.1779(4) 0.1027(4) 0.222(6) Uani 1 1 d D
H19A H 0.0148 0.2085 0.1261 0.333 Uiso 1 1 calc R
H19B H -0.0482 0.1817 0.0822 0.333 Uiso 1 1 calc R
H19C H 0.0612 0.1761 0.0793 0.333 Uiso 1 1 calc R
N12 N 0.1291(3) 0.28073(19) 0.2013(2) 0.0890(13) Uani 1 1 d D
C12 C 0.0695(4) 0.3189(3) 0.1860(3) 0.113(2) Uani 1 1 d D
H12 H 0.0923 0.3487 0.1674 0.136 Uiso 1 1 calc R
C22 C -0.0264(5) 0.3159(3) 0.1970(4) 0.143(3) Uani 1 1 d D
H22 H -0.0668 0.3438 0.1873 0.172 Uiso 1 1 calc R
C32 C -0.0597(4) 0.2697(3) 0.2230(5) 0.182(5) Uani 1 1 d D
H32 H -0.1229 0.2665 0.2318 0.218 Uiso 1 1 calc R
C42 C 0.0010(5) 0.2302(3) 0.2351(4) 0.158(4) Uani 1 1 d D
H42 H -0.0208 0.1981 0.2503 0.189 Uiso 1 1 calc R
C52 C 0.0945(4) 0.2364(2) 0.2255(3) 0.0935(18) Uani 1 1 d D
N22 N 0.1662(3) 0.19914(18) 0.2393(2) 0.0937(14) Uani 1 1 d D
H22N H 0.2223 0.2075 0.2299 0.112 Uiso 1 1 calc R
C62 C 0.1553(3) 0.1518(2) 0.2658(2) 0.0806(14) Uani 1 1 d D
O12 O 0.0786(3) 0.13299(16) 0.27774(19) 0.1032(13) Uani 1 1 d D
C72 C 0.2452(4) 0.1250(2) 0.2834(2) 0.0866(15) Uani 1 1 d D
H72 H 0.2977 0.1399 0.2630 0.104 Uiso 1 1 calc R
C712 C 0.2593(5) 0.1381(3) 0.3426(3) 0.109(2) Uani 1 1 d D
H71D H 0.3165 0.1218 0.3548 0.163 Uiso 1 1 calc R
H71E H 0.2075 0.1241 0.3627 0.163 Uiso 1 1 calc R
H71F H 0.2628 0.1768 0.3472 0.163 Uiso 1 1 calc R
N32 N 0.2411(3) 0.06650(18) 0.2753(2) 0.0862(12) Uani 1 1 d D
H32N H 0.2366 0.0450 0.3021 0.103 Uiso 1 1 calc R
C82 C 0.2443(4) 0.0462(2) 0.2259(3) 0.0844(15) Uani 1 1 d D
O22 O 0.2502(3) 0.07776(17) 0.18779(18) 0.1057(12) Uani 1 1 d D
C92 C 0.2436(4) -0.0122(2) 0.2181(2) 0.0850(15) Uani 1 1 d D
C102 C 0.2361(4) -0.0330(2) 0.1659(3) 0.0960(17) Uani 1 1 d D
H102 H 0.2294 -0.0089 0.1377 0.115 Uiso 1 1 calc R
C112 C 0.2383(4) -0.0870(3) 0.1553(3) 0.0963(17) Uani 1 1 d D
C122 C 0.2492(4) -0.1242(3) 0.1963(3) 0.106(2) Uani 1 1 d D
H122 H 0.2526 -0.1611 0.1890 0.127 Uiso 1 1 calc R
C132 C 0.2551(4) -0.1059(2) 0.2479(3) 0.0934(18) Uani 1 1 d D
C142 C 0.2507(3) -0.0497(2) 0.2590(3) 0.0876(16) Uani 1 1 d D
H142 H 0.2525 -0.0378 0.2941 0.105 Uiso 1 1 calc R
C152 C 0.2284(6) -0.1112(3) 0.1011(3) 0.113(2) Uani 1 1 d D
O32 O 0.2369(5) -0.1570(2) 0.0884(3) 0.168(2) Uani 1 1 d D
O42 O 0.2080(5) -0.0720(2) 0.0659(2) 0.152(2) Uani 1 1 d D
C162 C 0.1914(10) -0.0891(4) 0.0098(3) 0.213(6) Uani 1 1 d D
H16D H 0.1775 -0.0578 -0.0116 0.319 Uiso 1 1 calc R
H16E H 0.1394 -0.1139 0.0085 0.319 Uiso 1 1 calc R
H16F H 0.2465 -0.1067 -0.0038 0.319 Uiso 1 1 calc R
C182 C 0.2653(5) -0.1462(3) 0.2925(3) 0.104(2) Uani 1 1 d D
O52 O 0.2849(3) -0.1937(2) 0.2818(2) 0.1205(16) Uani 1 1 d D
O62 O 0.2511(4) -0.12680(17) 0.33980(19) 0.1115(14) Uani 1 1 d D
C192 C 0.2545(7) -0.1664(3) 0.3835(3) 0.144(3) Uani 1 1 d D
H19D H 0.2427 -0.1482 0.4166 0.216 Uiso 1 1 calc R
H19E H 0.3153 -0.1830 0.3845 0.216 Uiso 1 1 calc R
H19F H 0.2076 -0.1937 0.3778 0.216 Uiso 1 1 calc R
N13 N 0.3538(3) 0.22121(18) 0.1902(2) 0.0885(13) Uani 1 1 d D
C13 C 0.4059(4) 0.1803(2) 0.1718(2) 0.0939(17) Uani 1 1 d D
H13 H 0.3780 0.1467 0.1662 0.113 Uiso 1 1 calc R
C23 C 0.5014(4) 0.1868(3) 0.1606(3) 0.110(2) Uani 1 1 d D
H23 H 0.5368 0.1582 0.1471 0.132 Uiso 1 1 calc R
C33 C 0.5413(4) 0.2367(2) 0.1700(3) 0.105(2) Uani 1 1 d D
H33 H 0.6045 0.2423 0.1627 0.126 Uiso 1 1 calc R
C43 C 0.4888(4) 0.2776(2) 0.1899(3) 0.0971(18) Uani 1 1 d D
H43 H 0.5155 0.3110 0.1978 0.117 Uiso 1 1 calc R
C53 C 0.3947(3) 0.2683(2) 0.1981(3) 0.0845(15) Uani 1 1 d D
N23 N 0.3295(3) 0.30859(17) 0.2156(2) 0.0901(14) Uani 1 1 d D
H23N H 0.2717 0.3025 0.2078 0.108 Uiso 1 1 calc R
C63 C 0.3465(4) 0.3556(2) 0.2431(2) 0.0817(14) Uani 1 1 d D
O13 O 0.4264(3) 0.37205(16) 0.25273(18) 0.0974(12) Uani 1 1 d D
C73 C 0.2600(4) 0.3809(2) 0.2664(2) 0.0886(16) Uani 1 1 d D
H73 H 0.2076 0.3737 0.2422 0.106 Uiso 1 1 calc R
C713 C 0.2391(5) 0.3525(3) 0.3194(3) 0.118(2) Uani 1 1 d D
H71G H 0.1837 0.3679 0.3350 0.176 Uiso 1 1 calc R
H71H H 0.2912 0.3573 0.3432 0.176 Uiso 1 1 calc R
H71I H 0.2294 0.3144 0.3133 0.176 Uiso 1 1 calc R
N33 N 0.2678(3) 0.43822(17) 0.27289(19) 0.0836(12) Uani 1 1 d D
H33N H 0.2809 0.4514 0.3037 0.100 Uiso 1 1 calc R
C83 C 0.2550(4) 0.4722(2) 0.2314(2) 0.0928(16) Uani 1 1 d D
O23 O 0.2456(4) 0.4523(2) 0.18667(19) 0.1260(16) Uani 1 1 d D
C93 C 0.2520(4) 0.5296(2) 0.2406(3) 0.0915(17) Uani 1 1 d D
C103 C 0.2486(4) 0.5651(3) 0.1955(3) 0.108(2) Uani 1 1 d D
H103 H 0.2508 0.5504 0.1615 0.130 Uiso 1 1 calc R
C113 C 0.2422(5) 0.6199(3) 0.2013(4) 0.135(3) Uani 1 1 d D
C123 C 0.2404(5) 0.6431(3) 0.2522(4) 0.123(3) Uani 1 1 d D
H123 H 0.2368 0.6806 0.2561 0.148 Uiso 1 1 calc R
C133 C 0.2441(4) 0.6103(2) 0.2964(3) 0.1012(19) Uani 1 1 d D
C143 C 0.2513(4) 0.5539(2) 0.2899(3) 0.0899(17) Uani 1 1 d D
H143 H 0.2558 0.5321 0.3201 0.108 Uiso 1 1 calc R
C153 C 0.2380(8) 0.6571(4) 0.1544(5) 0.178(6) Uani 1 1 d D
O33 O 0.2142(7) 0.7038(3) 0.1570(4) 0.243(5) Uani 1 1 d D
O43 O 0.2639(6) 0.6304(4) 0.1118(3) 0.191(4) Uani 1 1 d D
C163 C 0.2643(10) 0.6679(7) 0.0655(5) 0.317(11) Uani 1 1 d D
H16G H 0.2847 0.6487 0.0343 0.475 Uiso 1 1 calc R
H16H H 0.3064 0.6975 0.0724 0.475 Uiso 1 1 calc R
H16I H 0.2021 0.6818 0.0598 0.475 Uiso 1 1 calc R
C183 C 0.2470(5) 0.6374(3) 0.3492(3) 0.114(2) Uani 1 1 d D
O53 O 0.2365(4) 0.6849(2) 0.3545(3) 0.161(2) Uani 1 1 d D
O63 O 0.2495(5) 0.6029(2) 0.3879(3) 0.159(2) Uani 1 1 d D
C193 C 0.2572(12) 0.6288(4) 0.4417(4) 0.256(7) Uani 1 1 d D
H19G H 0.2614 0.6011 0.4685 0.384 Uiso 1 1 calc R
H19H H 0.2027 0.6508 0.4482 0.384 Uiso 1 1 calc R
H19I H 0.3123 0.6512 0.4430 0.384 Uiso 1 1 calc R
N14 N 0.3775(3) 0.5276(3) 0.5278(2) 0.1057(17) Uani 1 1 d D
C14 C 0.3138(4) 0.5388(3) 0.5672(3) 0.127(3) Uani 1 1 d D
H14 H 0.3356 0.5530 0.5992 0.153 Uiso 1 1 calc R
C24 C 0.2207(5) 0.5301(5) 0.5616(3) 0.154(4) Uani 1 1 d D
H24 H 0.1784 0.5435 0.5865 0.185 Uiso 1 1 calc R
C34 C 0.1892(5) 0.5004(5) 0.5176(3) 0.176(5) Uani 1 1 d D
H34 H 0.1272 0.4888 0.5157 0.211 Uiso 1 1 calc R
C44 C 0.2508(5) 0.4886(4) 0.4776(3) 0.155(4) Uani 1 1 d D
H44 H 0.2302 0.4717 0.4466 0.185 Uiso 1 1 calc R
C54 C 0.3436(4) 0.5021(3) 0.4840(2) 0.100(2) Uani 1 1 d D
N24 N 0.4163(3) 0.4925(2) 0.44704(18) 0.0918(14) Uani 1 1 d D
H24N H 0.4722 0.5018 0.4563 0.110 Uiso 1 1 calc R
C64 C 0.4056(4) 0.4700(2) 0.3983(2) 0.0783(13) Uani 1 1 d D
O14 O 0.3288(3) 0.46095(19) 0.37821(15) 0.0979(12) Uani 1 1 d D
C74 C 0.4973(4) 0.4525(2) 0.3703(2) 0.0788(13) Uani 1 1 d D
H74 H 0.5492 0.4727 0.3865 0.095 Uiso 1 1 calc R
C714 C 0.5142(4) 0.3934(3) 0.3799(3) 0.109(2) Uani 1 1 d D
H71J H 0.5715 0.3826 0.3628 0.163 Uiso 1 1 calc R
H71K H 0.4629 0.3727 0.3656 0.163 Uiso 1 1 calc R
H71L H 0.5190 0.3868 0.4174 0.163 Uiso 1 1 calc R
N34 N 0.4933(3) 0.46699(16) 0.31499(16) 0.0769(11) Uani 1 1 d D
H34N H 0.4881 0.4416 0.2917 0.092 Uiso 1 1 calc R
C84 C 0.4972(3) 0.5186(2) 0.29831(19) 0.0731(12) Uani 1 1 d D
O24 O 0.5023(3) 0.55569(15) 0.33155(14) 0.0931(11) Uani 1 1 d D
C94 C 0.4976(3) 0.5301(2) 0.2411(2) 0.0773(13) Uani 1 1 d D
C104 C 0.4905(4) 0.5843(2) 0.2239(2) 0.0875(15) Uani 1 1 d D
H104 H 0.4859 0.6111 0.2499 0.105 Uiso 1 1 calc R
C114 C 0.4898(4) 0.6002(2) 0.1730(2) 0.0845(15) Uani 1 1 d D
C124 C 0.5002(4) 0.5599(3) 0.1341(3) 0.0996(18) Uani 1 1 d D
H124 H 0.5022 0.5697 0.0984 0.120 Uiso 1 1 calc R
C134 C 0.5074(4) 0.5055(2) 0.1480(2) 0.0857(15) Uani 1 1 d D
C144 C 0.5038(3) 0.4907(2) 0.2018(2) 0.0810(14) Uani 1 1 d D
H144 H 0.5057 0.4543 0.2112 0.097 Uiso 1 1 calc R
C154 C 0.4814(5) 0.6560(3) 0.1545(3) 0.120(2) Uani 1 1 d D
O34 O 0.4930(6) 0.6703(3) 0.1083(2) 0.175(3) Uani 1 1 d D
O44 O 0.4623(4) 0.6912(2) 0.1926(2) 0.1386(19) Uani 1 1 d D
C164 C 0.4441(10) 0.7473(3) 0.1747(4) 0.207(6) Uani 1 1 d D
H16J H 0.4305 0.7697 0.2050 0.310 Uiso 1 1 calc R
H16K H 0.3915 0.7475 0.1509 0.310 Uiso 1 1 calc R
H16L H 0.4985 0.7611 0.1567 0.310 Uiso 1 1 calc R
C184 C 0.5134(4) 0.4650(3) 0.1044(3) 0.0983(18) Uani 1 1 d D
O54 O 0.5316(3) 0.4761(2) 0.05902(18) 0.1216(16) Uani 1 1 d D
O64 O 0.4956(4) 0.4161(2) 0.12078(18) 0.1174(15) Uani 1 1 d D
C194 C 0.4863(7) 0.3760(3) 0.0777(3) 0.147(3) Uani 1 1 d D
H19J H 0.4748 0.3408 0.0927 0.220 Uiso 1 1 calc R
H19K H 0.5431 0.3751 0.0572 0.220 Uiso 1 1 calc R
H19L H 0.4348 0.3860 0.0551 0.220 Uiso 1 1 calc R

loop_
_atom_site_aniso_label
_atom_site_aniso_U_11
_atom_site_aniso_U_22
_atom_site_aniso_U_33
_atom_site_aniso_U_23
_atom_site_aniso_U_13
_atom_site_aniso_U_12
N11 0.077(3) 0.111(4) 0.083(3) 0.006(3) -0.003(2) 0.007(2)
C11 0.103(4) 0.125(5) 0.078(4) -0.004(4) 0.000(3) 0.017(4)
C21 0.089(4) 0.127(5) 0.100(5) 0.004(4) -0.012(4) 0.020(4)
C31 0.086(4) 0.176(7) 0.092(5) 0.007(5) 0.005(3) 0.047(4)
C41 0.089(4) 0.152(6) 0.088(4) 0.000(4) 0.023(3) 0.010(4)
C51 0.087(4) 0.117(5) 0.065(3) -0.006(3) 0.008(3) -0.001(3)
N21 0.084(3) 0.112(4) 0.072(3) 0.021(3) 0.010(2) 0.004(3)
C61 0.085(4) 0.100(4) 0.116(5) 0.001(4) -0.010(4) -0.002(3)
O11 0.069(2) 0.124(3) 0.092(3) 0.019(2) 0.0103(19) 0.004(2)
C71 0.079(3) 0.093(4) 0.086(4) -0.005(3) -0.002(3) -0.003(3)
C711 0.106(5) 0.147(6) 0.102(5) 0.005(5) -0.006(4) 0.023(5)
N31 0.085(3) 0.085(3) 0.077(3) 0.008(2) -0.004(2) -0.007(2)
C81 0.079(4) 0.102(4) 0.085(4) 0.013(3) 0.001(3) -0.011(3)
O21 0.177(5) 0.088(3) 0.122(4) 0.016(3) 0.015(4) -0.022(3)
C91 0.058(3) 0.103(4) 0.105(4) -0.011(4) 0.008(3) -0.005(3)
C101 0.065(3) 0.132(6) 0.156(7) -0.035(5) 0.007(4) -0.016(4)
C111 0.072(4) 0.168(7) 0.135(7) -0.064(6) 0.017(4) -0.009(5)
C121 0.073(4) 0.197(9) 0.112(6) -0.042(6) -0.011(4) 0.002(5)
C131 0.058(3) 0.152(6) 0.103(5) -0.011(5) 0.004(3) 0.019(4)
C141 0.065(3) 0.114(5) 0.094(4) 0.001(4) 0.005(3) -0.001(3)
C151 0.117(7) 0.203(11) 0.206(13) -0.144(11) 0.034(8) -0.032(8)
O31 0.265(9) 0.264(10) 0.174(7) -0.137(7) 0.013(6) -0.031(7)
O41 0.187(7) 0.174(7) 0.276(11) -0.123(8) -0.006(7) 0.015(6)
C161 0.50(3) 0.179(11) 0.43(3) -0.209(16) 0.15(2) -0.124(15)
C181 0.075(4) 0.173(8) 0.102(5) 0.011(5) 0.000(4) 0.014(5)
O51 0.189(6) 0.235(8) 0.090(4) -0.003(4) -0.007(4) 0.047(6)
O61 0.223(7) 0.151(5) 0.110(4) 0.037(4) -0.012(5) -0.046(5)
C191 0.322(16) 0.201(11) 0.143(9) 0.052(9) -0.015(11) -0.065(12)
N12 0.070(3) 0.081(3) 0.116(4) 0.016(3) -0.016(3) 0.004(2)
C12 0.092(4) 0.088(4) 0.160(7) -0.013(4) -0.023(4) -0.014(3)
C22 0.087(5) 0.097(5) 0.247(11) 0.002(6) -0.033(6) 0.010(4)
C32 0.062(4) 0.120(6) 0.362(16) 0.063(9) 0.000(6) 0.003(4)
C42 0.090(5) 0.094(4) 0.290(13) 0.031(6) 0.026(6) -0.014(4)
C52 0.078(4) 0.067(3) 0.135(5) -0.016(3) 0.000(4) 0.014(3)
N22 0.075(3) 0.086(3) 0.120(4) 0.000(3) -0.005(3) -0.004(2)
C62 0.061(3) 0.076(3) 0.105(4) -0.007(3) 0.010(3) -0.001(2)
O12 0.074(2) 0.092(3) 0.144(4) 0.022(3) 0.008(2) -0.006(2)
C72 0.092(4) 0.075(3) 0.092(4) 0.010(3) 0.004(3) -0.003(3)
C712 0.100(4) 0.117(5) 0.110(5) -0.037(4) -0.010(4) 0.011(4)
N32 0.073(3) 0.089(3) 0.097(3) 0.003(3) -0.004(2) 0.012(2)
C82 0.073(3) 0.079(3) 0.101(4) -0.013(3) 0.004(3) -0.004(3)
O22 0.126(3) 0.097(3) 0.094(3) 0.012(2) 0.008(3) -0.013(3)
C92 0.062(3) 0.098(4) 0.095(4) 0.006(3) 0.016(3) 0.005(3)
C102 0.082(4) 0.099(4) 0.107(5) 0.000(4) 0.007(3) -0.008(3)
C112 0.077(4) 0.096(4) 0.116(5) -0.007(4) 0.018(3) -0.009(3)
C122 0.078(4) 0.088(4) 0.151(6) -0.032(4) 0.018(4) -0.004(3)
C132 0.057(3) 0.079(3) 0.144(6) 0.011(4) 0.004(3) 0.006(3)
C142 0.059(3) 0.091(4) 0.113(5) -0.002(3) 0.011(3) 0.003(3)
C152 0.128(6) 0.098(5) 0.114(6) -0.003(5) -0.007(5) -0.004(4)
O32 0.224(7) 0.111(4) 0.170(6) -0.036(4) 0.023(5) 0.005(5)
O42 0.205(6) 0.131(4) 0.120(4) -0.040(4) 0.013(4) -0.038(4)
C162 0.346(17) 0.182(10) 0.109(7) -0.064(7) 0.017(9) -0.037(10)
C182 0.087(4) 0.092(4) 0.133(6) 0.004(4) -0.015(4) 0.002(3)
O52 0.114(3) 0.098(3) 0.149(4) 0.014(3) -0.009(3) 0.010(3)
O62 0.148(4) 0.091(3) 0.095(3) 0.008(2) -0.007(3) 0.009(3)
C192 0.216(9) 0.112(5) 0.103(5) 0.005(5) -0.021(6) 0.010(6)
N13 0.069(2) 0.075(3) 0.122(4) -0.018(3) 0.012(3) -0.009(2)
C13 0.106(4) 0.073(3) 0.103(4) -0.003(3) 0.012(4) -0.015(3)
C23 0.091(4) 0.094(4) 0.144(6) -0.013(4) 0.018(4) -0.008(3)
C33 0.081(4) 0.076(3) 0.158(7) -0.007(4) 0.020(4) -0.011(3)
C43 0.093(4) 0.072(3) 0.126(5) -0.011(3) -0.002(4) -0.023(3)
C53 0.061(3) 0.080(3) 0.113(4) -0.006(3) 0.004(3) 0.000(3)
N23 0.065(3) 0.079(3) 0.126(4) 0.002(3) -0.007(3) -0.005(2)
C63 0.084(4) 0.068(3) 0.093(4) -0.003(3) -0.007(3) 0.001(3)
O13 0.073(2) 0.099(3) 0.121(3) -0.029(2) 0.007(2) -0.014(2)
C73 0.070(3) 0.098(4) 0.098(4) -0.017(3) -0.010(3) -0.013(3)
C713 0.115(5) 0.089(4) 0.149(7) 0.003(4) 0.027(5) 0.000(4)
N33 0.086(3) 0.080(3) 0.084(3) -0.014(2) 0.000(2) -0.005(2)
C83 0.081(4) 0.112(5) 0.086(4) -0.004(4) -0.005(3) 0.003(3)
O23 0.148(4) 0.137(4) 0.092(3) -0.011(3) -0.022(3) 0.002(3)
C93 0.052(3) 0.109(4) 0.113(5) 0.020(4) -0.009(3) 0.000(3)
C103 0.067(3) 0.131(5) 0.126(5) 0.037(5) -0.010(4) -0.015(4)
C113 0.069(4) 0.128(6) 0.207(10) 0.097(7) -0.016(5) 0.005(4)
C123 0.082(4) 0.112(5) 0.177(8) 0.039(6) 0.007(5) -0.005(4)
C133 0.073(4) 0.086(4) 0.144(6) 0.019(4) 0.005(4) 0.000(3)
C143 0.066(3) 0.082(3) 0.122(5) 0.017(3) 0.015(3) 0.004(3)
C153 0.117(7) 0.160(10) 0.258(16) 0.124(11) -0.022(9) -0.017(7)
O33 0.268(9) 0.185(7) 0.277(11) 0.130(8) -0.049(8) -0.006(7)
O43 0.171(7) 0.232(9) 0.170(7) 0.101(7) -0.016(6) 0.011(6)
C163 0.221(13) 0.43(2) 0.304(19) 0.261(19) -0.047(13) -0.025(15)
C183 0.092(4) 0.089(5) 0.161(8) -0.018(5) 0.009(5) -0.005(4)
O53 0.173(5) 0.081(3) 0.228(7) -0.027(4) 0.022(5) -0.002(3)
O63 0.229(7) 0.113(4) 0.136(5) -0.023(4) -0.020(5) 0.027(5)
C193 0.41(2) 0.159(10) 0.194(12) -0.076(9) 0.026(14) 0.043(12)
N14 0.085(3) 0.149(5) 0.083(3) -0.005(3) -0.003(3) 0.030(3)
C14 0.102(5) 0.192(8) 0.088(4) 0.013(5) 0.007(4) 0.060(5)
C24 0.079(4) 0.297(13) 0.087(5) -0.026(7) 0.010(4) 0.020(6)
C34 0.068(4) 0.353(16) 0.106(6) -0.049(8) 0.012(4) 0.022(6)
C44 0.086(5) 0.286(12) 0.092(5) -0.032(6) -0.013(4) -0.005(6)
C54 0.073(4) 0.150(6) 0.076(4) 0.007(4) 0.000(3) -0.008(4)
N24 0.061(2) 0.133(4) 0.082(3) 0.003(3) 0.005(2) 0.000(3)
C64 0.081(3) 0.091(3) 0.063(3) -0.001(3) 0.008(3) -0.001(3)
O14 0.073(2) 0.138(3) 0.082(2) -0.006(2) -0.001(2) -0.009(2)
C74 0.071(3) 0.083(3) 0.082(3) 0.013(3) -0.004(3) -0.005(3)
C714 0.085(4) 0.124(5) 0.118(5) 0.017(4) -0.009(4) 0.010(4)
N34 0.089(3) 0.076(2) 0.065(2) -0.002(2) 0.014(2) 0.000(2)
C84 0.064(3) 0.084(3) 0.072(3) 0.005(3) 0.000(2) -0.009(3)
O24 0.135(3) 0.076(2) 0.068(2) -0.0006(19) -0.009(2) -0.003(2)
C94 0.063(3) 0.085(3) 0.084(3) 0.001(3) 0.006(3) -0.016(3)
C104 0.070(3) 0.092(4) 0.100(4) 0.000(3) 0.004(3) -0.021(3)
C114 0.093(4) 0.091(4) 0.069(3) 0.024(3) 0.005(3) -0.007(3)
C124 0.089(4) 0.112(5) 0.098(4) 0.032(4) -0.009(4) -0.012(4)
C134 0.064(3) 0.120(4) 0.073(3) -0.001(3) 0.010(3) 0.003(3)
C144 0.064(3) 0.094(4) 0.086(3) 0.020(3) 0.001(3) -0.008(3)
C154 0.117(6) 0.145(7) 0.098(5) 0.018(5) -0.009(4) -0.022(5)
O34 0.259(8) 0.142(5) 0.124(5) 0.036(4) -0.009(5) -0.006(5)
O44 0.207(6) 0.110(4) 0.099(4) 0.015(3) -0.017(4) -0.019(4)
C164 0.386(17) 0.080(5) 0.155(9) 0.035(6) -0.006(10) -0.012(7)
C184 0.078(4) 0.117(5) 0.100(5) 0.023(4) 0.001(3) 0.000(4)
O54 0.118(3) 0.162(4) 0.085(3) 0.014(3) 0.017(2) 0.013(3)
O64 0.150(4) 0.113(3) 0.089(3) -0.021(3) -0.003(3) 0.009(3)
C194 0.202(9) 0.128(6) 0.110(6) -0.019(5) 0.006(6) 0.021(6)

loop_
_atom_type_symbol
_atom_type_description
_atom_type_scat_dispersion_real
_atom_type_scat_dispersion_imag
_atom_type_scat_source
C C 0.0181 0.0091 ' International Tables Vol C Tables 4.2.6.8 and 6.1.1.4'
H H 0.0000 0.0000 ' International Tables Vol C Tables 4.2.6.8 and 6.1.1.4'
N N 0.0311 0.0180 ' International Tables Vol C Tables 4.2.6.8 and 6.1.1.4'
O O 0.0492 0.0322 ' International Tables Vol C Tables 4.2.6.8 and 6.1.1.4'

loop_
_geom_angle_atom_site_label_1
_geom_angle_atom_site_label_2
_geom_angle_atom_site_label_3
_geom_angle
_geom_angle_publ_flag
C151 O41 C161 114.3(10) no
C181 O61 C191 114.1(6) no
C152 O42 C162 117.1(6) no
C182 O62 C192 115.8(5) no
C153 O43 C163 109.2(10) no
C183 O63 C193 113.6(6) no
C154 O44 C164 115.5(6) no
C184 O64 C194 114.0(5) no
C11 N11 C51 116.1(5) no
C51 N21 C61 128.3(5) no
C71 N31 C81 120.0(5) no
C61 N21 H21N 116.00 no
C51 N21 H21N 116.00 no
C81 N31 H31N 120.00 no
C71 N31 H31N 120.00 no
C12 N12 C52 118.2(5) no
C52 N22 C62 126.6(4) no
C72 N32 C82 119.9(5) no
C62 N22 H22N 117.00 no
C52 N22 H22N 117.00 no
C72 N32 H32N 120.00 no
C82 N32 H32N 120.00 no
C13 N13 C53 118.2(4) no
C53 N23 C63 128.9(4) no
C73 N33 C83 121.0(5) no
C53 N23 H23N 116.00 no
C63 N23 H23N 116.00 no
C73 N33 H33N 119.00 no
C83 N33 H33N 119.00 no
C14 N14 C54 116.3(5) no
C54 N24 C64 125.6(5) no
C74 N34 C84 122.5(4) no
C54 N24 H24N 117.00 no
C64 N24 H24N 117.00 no
C74 N34 H34N 119.00 no
C84 N34 H34N 119.00 no
N11 C11 C21 123.5(6) no
C11 C21 C31 119.1(6) no
C21 C31 C41 118.5(6) no
C31 C41 C51 119.4(6) no
N11 C51 N21 111.2(5) no
N11 C51 C41 123.0(5) no
N21 C51 C41 125.6(5) no
N21 C61 C71 113.3(5) no
O11 C61 C71 121.3(6) no
O11 C61 N21 125.4(6) no
N31 C71 C61 113.9(5) no
N31 C71 C711 110.7(5) no
C61 C71 C711 108.1(5) no
N31 C81 C91 117.5(6) no
O21 C81 C91 122.8(6) no
O21 C81 N31 119.6(5) no
C101 C91 C141 117.5(5) no
C81 C91 C101 116.8(5) no
C81 C91 C141 125.6(5) no
C91 C101 C111 124.3(7) no
C101 C111 C121 117.1(7) no
C101 C111 C151 124.4(7) no
C21 C11 H11 118.00 no
N11 C11 H11 118.00 no
C121 C111 C151 118.4(7) no
C11 C21 H21 121.00 no
C31 C21 H21 120.00 no
C111 C121 C131 120.7(7) no
C41 C31 H31 121.00 no
C141 C131 C181 120.9(7) no
C21 C31 H31 121.00 no
C121 C131 C141 119.9(7) no
C121 C131 C181 119.1(7) no
C91 C141 C131 120.4(6) no
C51 C41 H41 120.00 no
C31 C41 H41 120.00 no
O31 C151 O41 126.6(10) no
O31 C151 C111 123.5(9) no
O41 C151 C111 109.9(8) no
C61 C71 H71 108.00 no
C711 C71 H71 108.00 no
N31 C71 H71 108.00 no
O51 C181 O61 121.3(9) no
O51 C181 C131 124.8(9) no
O61 C181 C131 113.9(7) no
C91 C101 H101 118.00 no
C111 C101 H101 118.00 no
N12 C12 C22 122.2(7) no
C111 C121 H121 120.00 no
C131 C121 H121 120.00 no
C12 C22 C32 118.0(7) no
C22 C32 C42 118.6(6) no
C131 C141 H141 120.00 no
C91 C141 H141 120.00 no
C32 C42 C52 120.8(7) no
N12 C52 N22 111.9(5) no
N12 C52 C42 122.0(6) no
N22 C52 C42 126.1(6) no
O41 C161 H16B 109.00 no
H16B C161 H16C 109.00 no
O41 C161 H16A 110.00 no
O41 C161 H16C 109.00 no
H16A C161 H16B 110.00 no
H16A C161 H16C 110.00 no
N22 C62 C72 115.2(4) no
O12 C62 N22 123.3(4) no
O12 C62 C72 121.4(5) no
N32 C72 C62 110.9(4) no
N32 C72 C712 110.5(5) no
C62 C72 C712 107.8(5) no
O22 C82 C92 121.3(6) no
O22 C82 N32 119.1(5) no
N32 C82 C92 119.7(5) no
O61 C191 H19B 109.00 no
O61 C191 H19C 109.00 no
H19A C191 H19B 109.00 no
O61 C191 H19A 109.00 no
H19A C191 H19C 110.00 no
H19B C191 H19C 110.00 no
C82 C92 C142 124.1(5) no
C82 C92 C102 119.0(5) no
C102 C92 C142 116.9(5) no
C92 C102 C112 122.4(6) no
C102 C112 C152 124.6(7) no
C22 C12 H12 119.00 no
N12 C12 H12 119.00 no
C102 C112 C122 120.3(7) no
C122 C112 C152 115.1(6) no
C12 C22 H22 121.00 no
C32 C22 H22 121.00 no
C112 C122 C132 119.4(7) no
C22 C32 H32 121.00 no
C142 C132 C182 120.2(6) no
C122 C132 C182 119.5(5) no
C42 C32 H32 121.00 no
C122 C132 C142 120.3(6) no
C92 C142 C132 120.7(6) no
C52 C42 H42 120.00 no
C32 C42 H42 120.00 no
O32 C152 C112 128.3(7) no
O42 C152 C112 109.6(6) no
O32 C152 O42 122.2(7) no
C712 C72 H72 109.00 no
C62 C72 H72 109.00 no
N32 C72 H72 109.00 no
O52 C182 C132 119.1(6) no
O52 C182 O62 125.8(7) no
O62 C182 C132 115.1(6) no
C92 C102 H102 119.00 no
C112 C102 H102 119.00 no
N13 C13 C23 121.6(5) no
C132 C122 H122 120.00 no
C112 C122 H122 120.00 no
C13 C23 C33 118.1(6) no
C23 C33 C43 120.1(5) no
C132 C142 H142 120.00 no
C92 C142 H142 120.00 no
C33 C43 C53 118.1(5) no
N23 C53 C43 124.4(5) no
N13 C53 N23 111.8(4) no
N13 C53 C43 123.9(5) no
H16E C162 H16F 109.00 no
H16D C162 H16F 109.00 no
O42 C162 H16D 110.00 no
O42 C162 H16E 109.00 no
O42 C162 H16F 110.00 no
H16D C162 H16E 109.00 no
N23 C63 C73 113.7(5) no
O13 C63 N23 122.7(5) no
O13 C63 C73 123.1(5) no
N33 C73 C713 111.6(5) no
C63 C73 C713 108.0(5) no
N33 C73 C63 113.1(4) no
O23 C83 C93 122.4(6) no
N33 C83 C93 119.4(5) no
O23 C83 N33 118.2(6) no
H19D C192 H19F 110.00 no
O62 C192 H19E 109.00 no
O62 C192 H19D 109.00 no
H19D C192 H19E 110.00 no
O62 C192 H19F 109.00 no
H19E C192 H19F 110.00 no
C103 C93 C143 116.5(5) no
C83 C93 C143 125.0(6) no
C83 C93 C103 118.5(6) no
C93 C103 C113 121.6(7) no
C103 C113 C123 120.3(8) no
C103 C113 C153 121.8(9) no
N13 C13 H13 119.00 no
C23 C13 H13 119.00 no
C123 C113 C153 118.0(7) no
C13 C23 H23 121.00 no
C33 C23 H23 121.00 no
C113 C123 C133 119.8(7) no
C23 C33 H33 120.00 no
C43 C33 H33 120.00 no
C123 C133 C143 119.5(7) no
C143 C133 C183 123.1(6) no
C123 C133 C183 117.3(6) no
C53 C43 H43 121.00 no
C33 C43 H43 121.00 no
C93 C143 C133 122.3(6) no
O43 C153 C113 109.0(8) no
O33 C153 C113 123.8(11) no
O33 C153 O43 127.2(12) no
C713 C73 H73 108.00 no
C63 C73 H73 108.00 no
N33 C73 H73 108.00 no
O63 C183 C133 112.2(6) no
O53 C183 O63 124.6(8) no
O53 C183 C133 122.7(7) no
C113 C103 H103 119.00 no
C93 C103 H103 119.00 no
N14 C14 C24 122.9(7) no
C133 C123 H123 120.00 no
C113 C123 H123 120.00 no
C14 C24 C34 118.7(7) no
C24 C34 C44 119.1(7) no
C133 C143 H143 119.00 no
C93 C143 H143 119.00 no
C34 C44 C54 118.8(7) no
N14 C54 C44 123.4(6) no
N14 C54 N24 110.5(5) no
N24 C54 C44 126.1(6) no
O43 C163 H16G 110.00 no
O43 C163 H16I 110.00 no
O43 C163 H16H 110.00 no
H16G C163 H16H 109.00 no
H16G C163 H16I 109.00 no
H16H C163 H16I 109.00 no
N24 C64 C74 115.5(5) no
O14 C64 C74 121.1(5) no
O14 C64 N24 123.2(5) no
C64 C74 C714 109.5(4) no
N34 C74 C64 109.7(4) no
N34 C74 C714 113.9(5) no
N34 C84 C94 119.4(4) no
O24 C84 C94 121.2(4) no
O24 C84 N34 119.4(4) no
O63 C193 H19I 110.00 no
H19G C193 H19H 109.00 no
H19G C193 H19I 109.00 no
O63 C193 H19G 109.00 no
O63 C193 H19H 110.00 no
H19H C193 H19I 110.00 no
C84 C94 C104 119.0(4) no
C104 C94 C144 116.7(5) no
C84 C94 C144 124.3(4) no
C94 C104 C114 124.9(5) no
C104 C114 C154 125.6(5) no
C104 C114 C124 117.3(5) no
N14 C14 H14 119.00 no
C24 C14 H14 119.00 no
C124 C114 C154 117.1(5) no
C14 C24 H24 121.00 no
C114 C124 C134 121.1(6) no
C34 C24 H24 121.00 no
C24 C34 H34 120.00 no
C44 C34 H34 120.00 no
C144 C134 C184 122.7(6) no
C124 C134 C184 117.9(6) no
C124 C134 C144 119.4(6) no
C54 C44 H44 121.00 no
C94 C144 C134 120.5(5) no
C34 C44 H44 121.00 no
O34 C154 C114 124.3(7) no
O34 C154 O44 121.8(7) no
O44 C154 C114 113.9(6) no
C64 C74 H74 108.00 no
N34 C74 H74 108.00 no
C714 C74 H74 108.00 no
O64 C184 C134 112.2(6) no
O54 C184 O64 123.7(7) no
O54 C184 C134 124.1(7) no
C114 C104 H104 118.00 no
C94 C104 H104 118.00 no
C71 C711 H71C 109.00 no
C71 C711 H71B 109.00 no
C71 C711 H71A 109.00 no
H71B C711 H71C 109.00 no
H71A C711 H71B 109.00 no
H71A C711 H71C 109.00 no
C114 C124 H124 119.00 no
C134 C124 H124 119.00 no
C94 C144 H144 120.00 no
C134 C144 H144 120.00 no
O44 C164 H16L 109.00 no
O44 C164 H16K 109.00 no
H16J C164 H16L 109.00 no
H16K C164 H16L 110.00 no
H16J C164 H16K 109.00 no
O44 C164 H16J 109.00 no
O64 C194 H19L 109.00 no
O64 C194 H19J 109.00 no
O64 C194 H19K 109.00 no
H19K C194 H19L 110.00 no
H19J C194 H19K 110.00 no
H19J C194 H19L 109.00 no
C72 C712 H71E 110.00 no
H71D C712 H71F 109.00 no
C72 C712 H71F 109.00 no
H71D C712 H71E 110.00 no
C72 C712 H71D 109.00 no
H71E C712 H71F 110.00 no
C73 C713 H71H 110.00 no
C73 C713 H71I 110.00 no
H71G C713 H71I 109.00 no
H71H C713 H71I 109.00 no
H71G C713 H71H 109.00 no
C73 C713 H71G 110.00 no
C74 C714 H71J 110.00 no
C74 C714 H71K 109.00 no
C74 C714 H71L 110.00 no
H71J C714 H71K 109.00 no
H71J C714 H71L 109.00 no
H71K C714 H71L 109.00 no

loop_
_geom_bond_atom_site_label_1
_geom_bond_atom_site_label_2
_geom_bond_distance
_geom_bond_publ_flag
O11 C61 1.231(7) no
O21 C81 1.213(8) no
O31 C151 1.191(13) no
O41 C151 1.319(13) no
O41 C161 1.512(16) no
O51 C181 1.204(9) no
O61 C181 1.290(11) no
O61 C191 1.518(12) no
O12 C62 1.225(6) no
O22 C82 1.237(8) no
O32 C152 1.179(9) no
O42 C162 1.491(9) no
O42 C152 1.342(9) no
O52 C182 1.233(9) no
O62 C192 1.470(9) no
O62 C182 1.297(9) no
O13 C63 1.233(7) no
O23 C83 1.234(7) no
O33 C153 1.201(13) no
O43 C163 1.486(17) no
O43 C153 1.310(14) no
O53 C183 1.187(9) no
O63 C183 1.292(10) no
O63 C193 1.500(12) no
O14 C64 1.226(7) no
O24 C84 1.240(6) no
O34 C154 1.225(9) no
O44 C154 1.320(9) no
O44 C164 1.476(9) no
O54 C184 1.201(9) no
O64 C194 1.472(9) no
O64 C184 1.298(9) no
N11 C11 1.332(8) no
N11 C51 1.353(7) no
N21 C51 1.373(7) no
N21 C61 1.361(9) no
N31 C81 1.332(8) no
N31 C71 1.408(7) no
N21 H21N 0.8600 no
N31 H31N 0.8600 no
N12 C12 1.324(8) no
N12 C52 1.344(7) no
N22 C62 1.352(7) no
N22 C52 1.417(7) no
N32 C82 1.339(9) no
N32 C72 1.457(7) no
N22 H22N 0.8600 no
N32 H32N 0.8600 no
N13 C53 1.314(7) no
N13 C13 1.335(7) no
N23 C53 1.429(7) no
N23 C63 1.370(7) no
N33 C73 1.426(6) no
N33 C83 1.350(8) no
N23 H23N 0.8600 no
N33 H33N 0.8600 no
N14 C14 1.372(8) no
N14 C54 1.357(8) no
N24 C54 1.412(7) no
N24 C64 1.353(7) no
N34 C84 1.340(6) no
N34 C74 1.436(6) no
N24 H24N 0.8600 no
N34 H34N 0.8600 no
C11 C21 1.389(8) no
C21 C31 1.360(10) no
C31 C41 1.372(10) no
C41 C51 1.372(8) no
C61 C71 1.546(8) no
C71 C711 1.543(9) no
C81 C91 1.478(7) no
C91 C101 1.401(9) no
C91 C141 1.360(8) no
C101 C111 1.353(11) no
C111 C121 1.419(12) no
C11 H11 0.9300 no
C111 C151 1.504(12) no
C121 C131 1.355(12) no
C21 H21 0.9300 no
C131 C141 1.427(9) no
C31 H31 0.9300 no
C131 C181 1.480(12) no
C41 H41 0.9300 no
C71 H71 0.9800 no
C101 H101 0.9300 no
C12 C22 1.397(9) no
C121 H121 0.9300 no
C22 C32 1.396(12) no
C32 C42 1.338(10) no
C141 H141 0.9300 no
C42 C52 1.363(9) no
C161 H16A 0.9600 no
C161 H16B 0.9600 no
C161 H16C 0.9600 no
C62 C72 1.509(7) no
C72 C712 1.533(9) no
C82 C92 1.452(7) no
C191 H19A 0.9600 no
C191 H19B 0.9600 no
C191 H19C 0.9600 no
C92 C102 1.413(9) no
C92 C142 1.386(8) no
C102 C112 1.357(9) no
C112 C152 1.494(11) no
C112 C122 1.388(11) no
C12 H12 0.9300 no
C22 H22 0.9300 no
C122 C132 1.376(10) no
C132 C182 1.504(10) no
C132 C142 1.414(7) no
C32 H32 0.9300 no
C42 H42 0.9300 no
C72 H72 0.9800 no
C102 H102 0.9300 no
C13 C23 1.399(8) no
C122 H122 0.9300 no
C23 C33 1.375(9) no
C33 C43 1.351(8) no
C142 H142 0.9300 no
C43 C53 1.376(7) no
C162 H16E 0.9600 no
C162 H16F 0.9600 no
C162 H16D 0.9600 no
C63 C73 1.501(8) no
C73 C713 1.534(9) no
C83 C93 1.434(9) no
C192 H19F 0.9600 no
C192 H19E 0.9600 no
C192 H19D 0.9600 no
C93 C143 1.378(10) no
C93 C103 1.434(10) no
C103 C113 1.359(10) no
C113 C153 1.494(15) no
C13 H13 0.9300 no
C113 C123 1.401(14) no
C23 H23 0.9300 no
C123 C133 1.375(11) no
C133 C143 1.403(7) no
C33 H33 0.9300 no
C133 C183 1.486(10) no
C43 H43 0.9300 no
C73 H73 0.9800 no
C103 H103 0.9300 no
C14 C24 1.352(9) no
C123 H123 0.9300 no
C24 C34 1.400(12) no
C34 C44 1.366(10) no
C143 H143 0.9300 no
C44 C54 1.374(8) no
C163 H16G 0.9600 no
C163 H16I 0.9600 no
C163 H16H 0.9600 no
C64 C74 1.546(8) no
C74 C714 1.495(9) no
C84 C94 1.466(7) no
C193 H19I 0.9600 no
C193 H19G 0.9600 no
C193 H19H 0.9600 no
C94 C104 1.407(7) no
C94 C144 1.388(7) no
C104 C114 1.338(7) no
C114 C124 1.401(9) no
C14 H14 0.9300 no
C114 C154 1.456(9) no
C24 H24 0.9300 no
C124 C134 1.389(10) no
C134 C184 1.485(10) no
C134 C144 1.401(7) no
C34 H34 0.9300 no
C44 H44 0.9300 no
C74 H74 0.9800 no
C104 H104 0.9300 no
C711 H71A 0.9600 no
C711 H71C 0.9600 no
C711 H71B 0.9600 no
C124 H124 0.9300 no
C144 H144 0.9300 no
C164 H16K 0.9600 no
C164 H16L 0.9600 no
C164 H16J 0.9600 no
C194 H19J 0.9600 no
C194 H19L 0.9600 no
C194 H19K 0.9600 no
C712 H71E 0.9600 no
C712 H71F 0.9600 no
C712 H71D 0.9600 no
C713 H71I 0.9600 no
C713 H71G 0.9600 no
C713 H71H 0.9600 no
C714 H71J 0.9600 no
C714 H71K 0.9600 no
C714 H71L 0.9600 no

loop_
_geom_hbond_atom_site_label_D
_geom_hbond_atom_site_label_H
_geom_hbond_atom_site_label_A
_geom_hbond_distance_DH
_geom_hbond_distance_HA
_geom_hbond_distance_DA
_geom_hbond_angle_DHA
_geom_hbond_site_symmetry_A
_geom_hbond_publ_flag
N21 H21N N14 0.8600 2.1100 2.973(6) 176.00 3_456 no
N22 H22N N13 0.8600 2.1500 2.995(6) 168.00 . no
N23 H23N N12 0.8600 2.1100 2.960(6) 170.00 . no
N24 H24N N11 0.8600 2.1500 2.989(6) 167.00 3_556 no
N31 H31N O12 0.8600 2.0300 2.845(6) 158.00 . no
N32 H32N O11 0.8600 2.1600 2.964(6) 156.00 . no
N33 H33N O14 0.8600 2.0100 2.842(6) 163.00 . no
N34 H34N O13 0.8600 2.1600 2.971(6) 157.00 . no
C11 H11 O24 0.9300 2.5700 3.414(8) 151.00 3_456 no
C13 H13 O22 0.9300 2.5500 3.387(7) 150.00 . no
C14 H14 O23 0.9300 2.4900 3.127(9) 126.00 2_565 no
C31 H31 O54 0.9300 2.5900 3.234(8) 127.00 4_645 no
C32 H32 O52 0.9300 2.5300 3.335(7) 145.00 4_555 no
C41 H41 O11 0.9300 2.3500 2.925(8) 120.00 . no
C42 H42 O12 0.9300 2.2500 2.847(9) 121.00 . no
C43 H43 O13 0.9300 2.4000 2.949(7) 118.00 . no
C44 H44 O14 0.9300 2.2400 2.818(8) 120.00 . no
C101 H101 O21 0.9300 2.4500 2.783(9) 101.00 . no
C101 H101 O41 0.9300 2.4100 2.731(11) 100.00 . no
C102 H102 O42 0.9300 2.4000 2.720(9) 100.00 . no
C104 H104 O24 0.9300 2.4800 2.801(6) 101.00 . no
C104 H104 O44 0.9300 2.4700 2.778(7) 100.00 . no
C141 H141 O12 0.9300 2.5500 3.394(8) 150.00 . no
C142 H142 O11 0.9300 2.5900 3.424(8) 150.00 . no
C143 H143 O14 0.9300 2.5100 3.373(8) 155.00 . no
C144 H144 O13 0.9300 2.5400 3.376(6) 150.00 . no

loop_
_geom_torsion_atom_site_label_1
_geom_torsion_atom_site_label_2
_geom_torsion_atom_site_label_3
_geom_torsion_atom_site_label_4
_geom_torsion
_geom_torsion_publ_flag
C161 O41 C151 C111 177.9(10) no
C161 O41 C151 O31 -5.0(18) no
C191 O61 C181 C131 177.8(7) no
C191 O61 C181 O51 -1.2(12) no
C162 O42 C152 C112 -177.4(8) no
C162 O42 C152 O32 3.1(13) no
C192 O62 C182 C132 176.0(6) no
C192 O62 C182 O52 -3.2(10) no
C163 O43 C153 O33 2.8(17) no
C163 O43 C153 C113 -177.3(9) no
C193 O63 C183 C133 177.2(9) no
C193 O63 C183 O53 -11.6(13) no
C164 O44 C154 O34 7.5(12) no
C164 O44 C154 C114 -174.3(8) no
C194 O64 C184 O54 -8.3(9) no
C194 O64 C184 C134 171.0(6) no
C11 N11 C51 C41 -6.3(10) no
C51 N11 C11 C21 4.9(10) no
C11 N11 C51 N21 177.4(6) no
C51 N21 C61 C71 -172.9(6) no
C51 N21 C61 O11 8.0(11) no
C61 N21 C51 N11 161.3(6) no
C61 N21 C51 C41 -14.9(11) no
C81 N31 C71 C61 76.8(6) no
C71 N31 C81 O21 -1.6(8) no
C81 N31 C71 C711 -161.2(5) no
C71 N31 C81 C91 175.6(5) no
C12 N12 C52 N22 179.7(6) no
C52 N12 C12 C22 3.9(11) no
C12 N12 C52 C42 -0.8(10) no
C52 N22 C62 O12 6.1(9) no
C62 N22 C52 N12 177.2(5) no
C62 N22 C52 C42 -2.2(11) no
C52 N22 C62 C72 -169.7(5) no
C72 N32 C82 O22 -0.4(8) no
C82 N32 C72 C62 71.3(6) no
C82 N32 C72 C712 -169.2(5) no
C72 N32 C82 C92 177.8(5) no
C53 N13 C13 C23 -0.5(10) no
C13 N13 C53 C43 -1.9(10) no
C13 N13 C53 N23 177.5(6) no
C63 N23 C53 N13 157.6(6) no
C53 N23 C63 O13 6.8(9) no
C53 N23 C63 C73 -165.6(5) no
C63 N23 C53 C43 -23.1(11) no
C73 N33 C83 C93 172.4(5) no
C83 N33 C73 C713 -157.9(5) no
C73 N33 C83 O23 -7.1(8) no
C83 N33 C73 C63 80.2(6) no
C14 N14 C54 C44 1.3(11) no
C14 N14 C54 N24 -179.3(6) no
C54 N14 C14 C24 -6.2(11) no
C64 N24 C54 C44 2.4(11) no
C54 N24 C64 O14 8.7(9) no
C64 N24 C54 N14 -176.9(6) no
C54 N24 C64 C74 -167.4(5) no
C74 N34 C84 O24 -1.7(7) no
C84 N34 C74 C714 -166.6(5) no
C74 N34 C84 C94 176.9(4) no
C84 N34 C74 C64 70.2(6) no
N11 C11 C21 C31 -3.8(11) no
C11 C21 C31 C41 3.6(11) no
C21 C31 C41 C51 -4.9(11) no
C31 C41 C51 N11 6.5(11) no
C31 C41 C51 N21 -177.8(7) no
N21 C61 C71 N31 -149.9(5) no
O11 C61 C71 C711 -94.2(7) no
O11 C61 C71 N31 29.3(8) no
N21 C61 C71 C711 86.7(7) no
O21 C81 C91 C101 -8.4(9) no
N31 C81 C91 C141 -8.0(9) no
N31 C81 C91 C101 174.5(5) no
O21 C81 C91 C141 169.1(6) no
C101 C91 C141 C131 0.1(8) no
C81 C91 C101 C111 176.4(6) no
C81 C91 C141 C131 -177.4(5) no
C141 C91 C101 C111 -1.3(9) no
C91 C101 C111 C151 179.9(7) no
C91 C101 C111 C121 2.9(10) no
C101 C111 C121 C131 -3.4(10) no
C121 C111 C151 O41 164.5(8) no
C121 C111 C151 O31 -12.8(15) no
C151 C111 C121 C131 179.4(7) no
C101 C111 C151 O31 170.3(10) no
C101 C111 C151 O41 -12.5(13) no
C111 C121 C131 C141 2.4(10) no
C111 C121 C131 C181 179.5(6) no
C181 C131 C141 C91 -177.7(6) no
C121 C131 C141 C91 -0.7(9) no
C121 C131 C181 O51 4.0(11) no
C121 C131 C181 O61 -174.9(7) no
C141 C131 C181 O51 -178.9(7) no
C141 C131 C181 O61 2.2(9) no
N12 C12 C22 C32 -2.8(13) no
C12 C22 C32 C42 -1.4(15) no
C22 C32 C42 C52 4.3(16) no
C32 C42 C52 N12 -3.4(14) no
C32 C42 C52 N22 176.0(9) no
O12 C62 C72 C712 -75.8(6) no
O12 C62 C72 N32 45.3(7) no
N22 C62 C72 C712 100.1(6) no
N22 C62 C72 N32 -138.8(5) no
N32 C82 C92 C142 -7.8(8) no
O22 C82 C92 C142 170.4(5) no
N32 C82 C92 C102 172.8(5) no
O22 C82 C92 C102 -9.1(9) no
C102 C92 C142 C132 3.2(8) no
C82 C92 C142 C132 -176.2(5) no
C142 C92 C102 C112 -1.8(8) no
C82 C92 C102 C112 177.6(5) no
C92 C102 C112 C122 -0.8(9) no
C92 C102 C112 C152 178.5(6) no
C152 C112 C122 C132 -177.4(6) no
C102 C112 C122 C132 2.0(9) no
C122 C112 C152 O42 173.3(6) no
C102 C112 C152 O32 173.5(8) no
C102 C112 C152 O42 -6.0(10) no
C122 C112 C152 O32 -7.3(12) no
C112 C122 C132 C182 178.9(5) no
C112 C122 C132 C142 -0.5(8) no
C122 C132 C142 C92 -2.1(8) no
C182 C132 C142 C92 178.4(5) no
C122 C132 C182 O52 12.8(8) no
C122 C132 C182 O62 -166.5(6) no
C142 C132 C182 O52 -167.8(5) no
C142 C132 C182 O62 12.9(8) no
N13 C13 C23 C33 1.2(11) no
C13 C23 C33 C43 0.5(11) no
C23 C33 C43 C53 -2.7(11) no
C33 C43 C53 N23 -175.8(7) no
C33 C43 C53 N13 3.5(11) no
N23 C63 C73 C713 83.0(6) no
O13 C63 C73 C713 -89.3(6) no
N23 C63 C73 N33 -153.1(5) no
O13 C63 C73 N33 34.7(7) no
O23 C83 C93 C143 172.2(6) no
O23 C83 C93 C103 -7.2(9) no
N33 C83 C93 C103 173.3(5) no
N33 C83 C93 C143 -7.3(9) no
C103 C93 C143 C133 2.3(8) no
C143 C93 C103 C113 -1.9(9) no
C83 C93 C143 C133 -177.1(6) no
C83 C93 C103 C113 177.6(6) no
C93 C103 C113 C153 -179.6(7) no
C93 C103 C113 C123 1.1(10) no
C123 C113 C153 O43 164.2(8) no
C123 C113 C153 O33 -15.8(15) no
C103 C113 C123 C133 -0.7(10) no
C103 C113 C153 O33 164.9(10) no
C103 C113 C153 O43 -15.1(12) no
C153 C113 C123 C133 180.0(7) no
C113 C123 C133 C143 1.1(10) no
C113 C123 C133 C183 176.9(6) no
C123 C133 C183 O53 8.0(10) no
C183 C133 C143 C93 -177.5(6) no
C143 C133 C183 O53 -176.4(7) no
C143 C133 C183 O63 -5.0(9) no
C123 C133 C143 C93 -2.0(9) no
C123 C133 C183 O63 179.4(6) no
N14 C14 C24 C34 10.8(13) no
C14 C24 C34 C44 -10.3(15) no
C24 C34 C44 C54 5.7(15) no
C34 C44 C54 N24 179.5(8) no
C34 C44 C54 N14 -1.2(13) no
N24 C64 C74 N34 -138.2(5) no
O14 C64 C74 C714 -80.0(6) no
N24 C64 C74 C714 96.1(6) no
O14 C64 C74 N34 45.6(6) no
O24 C84 C94 C104 -8.9(7) no
O24 C84 C94 C144 171.7(4) no
N34 C84 C94 C104 172.6(4) no
N34 C84 C94 C144 -6.9(7) no
C104 C94 C144 C134 3.1(7) no
C144 C94 C104 C114 -0.3(8) no
C84 C94 C144 C134 -177.5(4) no
C84 C94 C104 C114 -179.8(5) no
C94 C104 C114 C124 -2.3(9) no
C94 C104 C114 C154 179.2(6) no
C124 C114 C154 O44 173.5(6) no
C154 C114 C124 C134 -179.1(6) no
C104 C114 C124 C134 2.3(9) no
C124 C114 C154 O34 -8.3(11) no
C104 C114 C154 O34 170.1(8) no
C104 C114 C154 O44 -8.1(10) no
C114 C124 C134 C144 0.3(8) no
C114 C124 C134 C184 177.0(5) no
C144 C134 C184 O64 13.2(8) no
C124 C134 C144 C94 -3.1(8) no
C184 C134 C144 C94 -179.6(5) no
C124 C134 C184 O54 15.9(9) no
C124 C134 C184 O64 -163.4(6) no
C144 C134 C184 O54 -167.5(6) no

loop_
_platon_squeeze_void_nr
_platon_squeeze_void_average_x
_platon_squeeze_void_average_y
_platon_squeeze_void_average_z
_platon_squeeze_void_volume
_platon_squeeze_void_count_electrons
_platon_squeeze_void_content
1 -0.009 0.250 0.500 345 99 ' '
2 -0.049 0.250 1.000 427 109 ' '
3 -0.023 0.750 0.000 345 99 ' '
4 -0.047 0.750 0.500 427 109 ' '
